data_1519949
loop_
_publ_author_name
'Callear, Samantha K.'
'Hursthouse, Michael B.'

_publ_section_title
;
 2-Pyrrolidinone-5-carboxylic acid
;
_journal_name_full 'Crystal Structure Report Archive'
_journal_page_first 551
_journal_year 2008
_chemical_formula_sum 'C5 H7 N O3'
_chemical_formula_weight 129.12
_chemical_name_systematic
;
2-pyrrolidinone-5-carboxylic acid
;
_space_group_IT_number 19
_symmetry_cell_setting orthorhombic
_symmetry_space_group_name_Hall 'P 2ac 2ab'
_symmetry_space_group_name_H-M 'P 21 21 21'
_atom_sites_solution_hydrogens geom
_atom_sites_solution_primary direct
_atom_sites_solution_secondary difmap
_cell_angle_alpha 90.00
_cell_angle_beta 90.00
_cell_angle_gamma 90.00
_cell_formula_units_Z 12
_cell_length_a 8.1972(10)
_cell_length_b 14.340(2)
_cell_length_c 14.6661(15)
_cell_measurement_reflns_used 2566
_cell_measurement_temperature 120(2)
_cell_measurement_theta_max 23.26
_cell_measurement_theta_min 1.00
_cell_volume 1724.0(4)
_computing_cell_refinement 'DENZO (Otwinowski & Minor, 1997) & COLLECT (Hooft, R.W.W., 1998)'
_computing_data_collection 'COLLECT (Hooft, R.W.W., 1998)'
_computing_data_reduction 'DENZO (Otwinowski & Minor, 1997) & COLLECT (Hooft, R.W.W., 1998)'
_computing_structure_refinement 'SHELXL-97 (Sheldrick, 1997)'
_diffrn_ambient_temperature 120(2)
_diffrn_detector_area_resol_mean 9.091
_diffrn_measured_fraction_theta_full 0.992
_diffrn_measured_fraction_theta_max 0.992
_diffrn_measurement_device_type 'Bruker-Nonius 95mm CCD camera on \k-goniostat'
_diffrn_measurement_method '\f & \w scans'
_diffrn_radiation_monochromator graphite
_diffrn_radiation_source 'Bruker-Nonius FR591 rotating anode'
_diffrn_radiation_type MoK\a
_diffrn_radiation_wavelength 0.71073
_diffrn_reflns_av_R_equivalents 0.1562
_diffrn_reflns_av_sigmaI/netI 0.0869
_diffrn_reflns_limit_h_max 8
_diffrn_reflns_limit_h_min -9
_diffrn_reflns_limit_k_max 15
_diffrn_reflns_limit_k_min -15
_diffrn_reflns_limit_l_max 16
_diffrn_reflns_limit_l_min -16
_diffrn_reflns_number 23141
_diffrn_reflns_theta_full 23.37
_diffrn_reflns_theta_max 23.37
_diffrn_reflns_theta_min 3.12
_exptl_absorpt_coefficient_mu 0.125
_exptl_absorpt_correction_T_max 0.9926
_exptl_absorpt_correction_T_min 0.9731
_exptl_absorpt_correction_type multi-scan
_exptl_absorpt_process_details 'SADABS V2.10 (Sheldrick, G.M., 2003)'
_exptl_crystal_colour colourless
_exptl_crystal_density_diffrn 1.492
_exptl_crystal_density_method 'not measured'
_exptl_crystal_description block
_exptl_crystal_F_000 816
_exptl_crystal_size_max 0.22
_exptl_crystal_size_mid 0.10
_exptl_crystal_size_min 0.06
_refine_diff_density_max 0.218
_refine_diff_density_min -0.268
_refine_diff_density_rms 0.056
_refine_ls_abs_structure_details 'Flack H D (1983), Acta Cryst. A39, 876-881'
_refine_ls_abs_structure_Flack 0(2)
_refine_ls_extinction_method none
_refine_ls_goodness_of_fit_ref 1.012
_refine_ls_hydrogen_treatment constr
_refine_ls_matrix_type full
_refine_ls_number_parameters 247
_refine_ls_number_reflns 2495
_refine_ls_number_restraints 0
_refine_ls_restrained_S_all 1.012
_refine_ls_R_factor_all 0.1088
_refine_ls_R_factor_gt 0.0518
_refine_ls_shift/su_max 0.001
_refine_ls_shift/su_mean 0.000
_refine_ls_structure_factor_coef Fsqd
_refine_ls_weighting_details 'calc w=1/[\s^2^(Fo^2^)+(0.0534P)^2^+0.0000P] where P=(Fo^2^+2Fc^2^)/3'
_refine_ls_weighting_scheme calc
_refine_ls_wR_factor_gt 0.0942
_refine_ls_wR_factor_ref 0.1118
_reflns_number_gt 1581
_reflns_number_total 2495
_reflns_threshold_expression >2sigma(I)
_cod_data_source_file eCrystal-551.cif
_cod_data_source_block 06skc0012p212121
_cod_depositor_comments
;
Citation :
Callear, Samantha K. and Hursthouse, Michael B. (2008) 
University of Southampton, Crystal Structure Report Archive. 
(doi:10.5258/ecrystals/551)

More at:
http://ecrystals.chem.soton.ac.uk/551/
;
_cod_original_sg_symbol_H-M P212121
_cod_database_code 1519949

loop_
_symmetry_equiv_pos_as_xyz
'x, y, z'
'-x+1/2, -y, z+1/2'
'-x, y+1/2, -z+1/2'
'x+1/2, -y+1/2, -z'

loop_
_atom_site_label
_atom_site_type_symbol
_atom_site_fract_x
_atom_site_fract_y
_atom_site_fract_z
_atom_site_U_iso_or_equiv
_atom_site_adp_type
_atom_site_occupancy
_atom_site_symmetry_multiplicity
_atom_site_calc_flag
_atom_site_refinement_flags
_atom_site_disorder_assembly
_atom_site_disorder_group
C2 C -0.1812(6) 0.2133(3) 0.0329(3) 0.0385(12) Uani 1 1 d . . .
C3 C -0.2817(6) 0.1266(3) 0.0214(3) 0.0400(13) Uani 1 1 d . . .
H3A H -0.2261 0.0813 -0.0190 0.048 Uiso 1 1 calc R . .
H3B H -0.3902 0.1415 -0.0044 0.048 Uiso 1 1 calc R . .
C4 C -0.2970(6) 0.0884(3) 0.1184(3) 0.0422(13) Uani 1 1 d . . .
H4A H -0.2976 0.0194 0.1183 0.051 Uiso 1 1 calc R . .
H4B H -0.3979 0.1112 0.1480 0.051 Uiso 1 1 calc R . .
C5 C -0.1449(5) 0.1262(3) 0.1670(3) 0.0405(13) Uani 1 1 d . . .
H5 H -0.0526 0.0811 0.1605 0.049 Uiso 1 1 calc R . .
C6 C -0.1747(5) 0.1469(4) 0.2670(3) 0.0392(12) Uani 1 1 d . . .
N1 N -0.1108(5) 0.2104(3) 0.1150(2) 0.0416(11) Uani 1 1 d . . .
H1 H -0.0488 0.2557 0.1359 0.050 Uiso 1 1 calc R . .
O2 O -0.1615(4) 0.2784(2) -0.0219(2) 0.0475(9) Uani 1 1 d . . .
O6A O -0.2011(4) 0.0693(2) 0.31287(18) 0.0439(8) Uani 1 1 d . . .
H6A H -0.2123 0.0818 0.3685 0.066 Uiso 1 1 calc R . .
O6B O -0.1727(4) 0.2239(2) 0.2995(2) 0.0492(9) Uani 1 1 d . . .
C22 C 0.2288(5) 0.3428(3) 0.4687(3) 0.0365(12) Uani 1 1 d . . .
C23 C 0.3654(5) 0.2732(3) 0.4788(3) 0.0419(13) Uani 1 1 d . . .
H23A H 0.3349 0.2231 0.5219 0.050 Uiso 1 1 calc R . .
H23B H 0.4660 0.3040 0.5009 0.050 Uiso 1 1 calc R . .
C24 C 0.3899(5) 0.2340(3) 0.3822(3) 0.0381(13) Uani 1 1 d . . .
H24A H 0.4753 0.2690 0.3488 0.046 Uiso 1 1 calc R . .
H24B H 0.4198 0.1672 0.3839 0.046 Uiso 1 1 calc R . .
C25 C 0.2220(6) 0.2483(3) 0.3386(3) 0.0393(12) Uani 1 1 d . . .
H25 H 0.1527 0.1924 0.3513 0.047 Uiso 1 1 calc R . .
C26 C 0.2243(6) 0.2660(4) 0.2378(3) 0.0394(12) Uani 1 1 d . . .
N21 N 0.1569(5) 0.3277(2) 0.3884(2) 0.0400(10) Uani 1 1 d . . .
H21 H 0.0771 0.3627 0.3674 0.048 Uiso 1 1 calc R . .
O22 O 0.1877(4) 0.4034(2) 0.5244(2) 0.0405(8) Uani 1 1 d . . .
O26A O 0.3019(4) 0.1991(2) 0.1941(2) 0.0545(9) Uani 1 1 d . . .
H26A H 0.3001 0.2101 0.1378 0.082 Uiso 1 1 calc R . .
O26B O 0.1573(3) 0.3313(2) 0.2010(2) 0.0427(8) Uani 1 1 d . . .
C32 C 0.3212(6) 0.0094(3) 0.9219(3) 0.0406(13) Uani 1 1 d . . .
C33 C 0.1421(5) 0.0285(3) 0.9343(3) 0.0405(12) Uani 1 1 d . . .
H33A H 0.1245 0.0847 0.9723 0.049 Uiso 1 1 calc R . .
H33B H 0.0865 -0.0252 0.9632 0.049 Uiso 1 1 calc R . .
C34 C 0.0802(5) 0.0440(3) 0.8368(3) 0.0431(12) Uani 1 1 d . . .
H34A H -0.0110 0.0892 0.8356 0.052 Uiso 1 1 calc R . .
H34B H 0.0438 -0.0153 0.8089 0.052 Uiso 1 1 calc R . .
C35 C 0.2309(5) 0.0829(3) 0.7877(3) 0.0385(12) Uani 1 1 d . . .
H35 H 0.2343 0.1521 0.7964 0.046 Uiso 1 1 calc R . .
C36 C 0.2468(6) 0.0614(3) 0.6872(3) 0.0386(12) Uani 1 1 d . . .
N31 N 0.3631(4) 0.0410(2) 0.8394(2) 0.0400(10) Uani 1 1 d . . .
H31 H 0.4631 0.0367 0.8181 0.048 Uiso 1 1 calc R . .
O32 O 0.4155(4) -0.0288(2) 0.9754(2) 0.0458(9) Uani 1 1 d . . .
O36A O 0.1035(4) 0.0650(2) 0.64571(19) 0.0476(9) Uani 1 1 d . . .
H36A H 0.1163 0.0560 0.5896 0.071 Uiso 1 1 calc R . .
O36B O 0.3750(4) 0.0467(2) 0.64987(19) 0.0434(9) Uani 1 1 d . . .

loop_
_atom_site_aniso_label
_atom_site_aniso_U_11
_atom_site_aniso_U_22
_atom_site_aniso_U_33
_atom_site_aniso_U_23
_atom_site_aniso_U_13
_atom_site_aniso_U_12
C2 0.036(3) 0.048(3) 0.031(3) -0.008(3) -0.004(2) 0.002(3)
C3 0.039(3) 0.047(3) 0.033(3) -0.003(2) -0.003(2) -0.001(3)
C4 0.044(3) 0.048(3) 0.035(3) 0.000(2) -0.004(2) -0.005(3)
C5 0.038(3) 0.048(3) 0.036(3) 0.001(3) 0.002(2) 0.001(2)
C6 0.035(3) 0.042(3) 0.040(4) 0.008(3) 0.003(2) 0.002(3)
N1 0.048(3) 0.045(3) 0.031(2) -0.002(2) -0.004(2) -0.008(2)
O2 0.063(2) 0.047(2) 0.0327(19) 0.0050(17) -0.0052(17) -0.008(2)
O6A 0.056(2) 0.044(2) 0.0310(17) 0.0011(16) 0.0034(17) -0.0016(17)
O6B 0.068(2) 0.042(2) 0.038(2) -0.0020(17) 0.0004(19) -0.0030(19)
C22 0.030(3) 0.047(3) 0.033(3) 0.012(3) 0.000(3) -0.007(3)
C23 0.040(3) 0.044(3) 0.042(3) 0.002(3) -0.002(2) 0.000(3)
C24 0.034(3) 0.049(3) 0.031(3) 0.002(2) -0.005(2) 0.008(2)
C25 0.047(3) 0.041(3) 0.031(3) -0.001(2) 0.000(2) -0.002(2)
C26 0.033(3) 0.049(4) 0.036(3) -0.003(3) -0.005(3) -0.012(3)
N21 0.040(2) 0.048(3) 0.032(2) 0.0037(19) -0.005(2) 0.002(2)
O22 0.044(2) 0.044(2) 0.0335(18) -0.0042(16) 0.0006(16) 0.0035(17)
O26A 0.071(2) 0.062(2) 0.0311(19) 0.0002(18) 0.005(2) 0.019(2)
O26B 0.045(2) 0.050(2) 0.0332(19) 0.0056(17) -0.0040(17) 0.0075(17)
C32 0.041(3) 0.049(3) 0.032(3) -0.006(3) 0.005(3) -0.002(3)
C33 0.034(3) 0.052(3) 0.035(3) 0.003(2) 0.000(2) -0.001(3)
C34 0.034(3) 0.053(3) 0.042(3) 0.002(3) 0.000(2) 0.000(3)
C35 0.039(3) 0.046(3) 0.030(3) -0.001(2) -0.002(2) 0.000(2)
C36 0.046(4) 0.030(3) 0.041(3) 0.005(2) -0.007(3) -0.001(3)
N31 0.029(2) 0.060(3) 0.031(2) -0.001(2) 0.0028(19) 0.004(2)
O32 0.043(2) 0.063(2) 0.0315(18) 0.0062(18) -0.0026(16) 0.0080(19)
O36A 0.043(2) 0.067(3) 0.0319(18) -0.004(2) -0.0016(16) 0.0025(19)
O36B 0.036(2) 0.057(2) 0.0369(19) -0.0015(16) 0.0048(15) 0.0032(17)

loop_
_atom_type_symbol
_atom_type_description
_atom_type_scat_dispersion_real
_atom_type_scat_dispersion_imag
_atom_type_scat_source
C C 0.0033 0.0016 'International Tables Vol C Tables 4.2.6.8 and 6.1.1.4'
H H 0.0000 0.0000 'International Tables Vol C Tables 4.2.6.8 and 6.1.1.4'
N N 0.0061 0.0033 'International Tables Vol C Tables 4.2.6.8 and 6.1.1.4'
O O 0.0106 0.0060 'International Tables Vol C Tables 4.2.6.8 and 6.1.1.4'

loop_
_geom_angle_atom_site_label_1
_geom_angle_atom_site_label_2
_geom_angle_atom_site_label_3
_geom_angle
_geom_angle_site_symmetry_1
_geom_angle_site_symmetry_3
O2 C2 N1 123.4(4) . .
O2 C2 C3 128.4(4) . .
N1 C2 C3 108.2(4) . .
C2 C3 C4 103.7(3) . .
C2 C3 H3A 111.0 . .
C4 C3 H3A 111.0 . .
C2 C3 H3B 111.0 . .
C4 C3 H3B 111.0 . .
H3A C3 H3B 109.0 . .
C3 C4 C5 103.8(4) . .
C3 C4 H4A 111.0 . .
C5 C4 H4A 111.0 . .
C3 C4 H4B 111.0 . .
C5 C4 H4B 111.0 . .
H4A C4 H4B 109.0 . .
N1 C5 C6 112.1(4) . .
N1 C5 C4 101.9(3) . .
C6 C5 C4 112.8(4) . .
N1 C5 H5 109.9 . .
C6 C5 H5 109.9 . .
C4 C5 H5 109.9 . .
O6B C6 O6A 125.1(4) . .
O6B C6 C5 124.1(4) . .
O6A C6 C5 110.8(4) . .
C2 N1 C5 114.5(4) . .
C2 N1 H1 122.7 . .
C5 N1 H1 122.7 . .
C6 O6A H6A 109.5 . .
O22 C22 N21 125.1(4) . .
O22 C22 C23 127.0(4) . .
N21 C22 C23 107.9(4) . .
C22 C23 C24 104.4(3) . .
C22 C23 H23A 110.9 . .
C24 C23 H23A 110.9 . .
C22 C23 H23B 110.9 . .
C24 C23 H23B 110.9 . .
H23A C23 H23B 108.9 . .
C25 C24 C23 102.6(3) . .
C25 C24 H24A 111.2 . .
C23 C24 H24A 111.2 . .
C25 C24 H24B 111.2 . .
C23 C24 H24B 111.2 . .
H24A C24 H24B 109.2 . .
N21 C25 C26 111.5(4) . .
N21 C25 C24 103.0(4) . .
C26 C25 C24 114.9(4) . .
N21 C25 H25 109.0 . .
C26 C25 H25 109.0 . .
C24 C25 H25 109.0 . .
O26B C26 O26A 124.3(4) . .
O26B C26 C25 124.3(5) . .
O26A C26 C25 111.3(5) . .
C22 N21 C25 114.1(4) . .
C22 N21 H21 123.0 . .
C25 N21 H21 123.0 . .
C26 O26A H26A 109.5 . .
O32 C32 N31 124.5(4) . .
O32 C32 C33 128.1(4) . .
N31 C32 C33 107.4(4) . .
C32 C33 C34 103.6(3) . .
C32 C33 H33A 111.0 . .
C34 C33 H33A 111.0 . .
C32 C33 H33B 111.0 . .
C34 C33 H33B 111.0 . .
H33A C33 H33B 109.0 . .
C33 C34 C35 102.9(3) . .
C33 C34 H34A 111.2 . .
C35 C34 H34A 111.2 . .
C33 C34 H34B 111.2 . .
C35 C34 H34B 111.2 . .
H34A C34 H34B 109.1 . .
N31 C35 C36 111.1(4) . .
N31 C35 C34 101.8(3) . .
C36 C35 C34 116.9(4) . .
N31 C35 H35 108.9 . .
C36 C35 H35 108.9 . .
C34 C35 H35 108.9 . .
O36B C36 O36A 124.9(4) . .
O36B C36 C35 123.7(4) . .
O36A C36 C35 111.4(4) . .
C32 N31 C35 114.9(4) . .
C32 N31 H31 122.5 . .
C35 N31 H31 122.5 . .
C36 O36A H36A 109.5 . .

loop_
_geom_bond_atom_site_label_1
_geom_bond_atom_site_label_2
_geom_bond_distance
_geom_bond_site_symmetry_2
C2 O2 1.243(5) .
C2 N1 1.335(5) .
C2 C3 1.501(6) .
C3 C4 1.529(5) .
C3 H3A 0.9900 .
C3 H3B 0.9900 .
C4 C5 1.535(6) .
C4 H4A 0.9900 .
C4 H4B 0.9900 .
C5 N1 1.456(5) .
C5 C6 1.516(6) .
C5 H5 1.0000 .
C6 O6B 1.202(5) .
C6 O6A 1.318(5) .
N1 H1 0.8800 .
O6A H6A 0.8400 .
C22 O22 1.239(5) .
C22 N21 1.335(5) .
C22 C23 1.507(6) .
C23 C24 1.537(5) .
C23 H23A 0.9900 .
C23 H23B 0.9900 .
C24 C25 1.531(6) .
C24 H24A 0.9900 .
C24 H24B 0.9900 .
C25 N21 1.454(5) .
C25 C26 1.501(5) .
C25 H25 1.0000 .
C26 O26B 1.213(5) .
C26 O26A 1.317(5) .
N21 H21 0.8800 .
O26A H26A 0.8400 .
C32 O32 1.230(5) .
C32 N31 1.337(5) .
C32 C33 1.505(6) .
C33 C34 1.533(6) .
C33 H33A 0.9900 .
C33 H33B 0.9900 .
C34 C35 1.535(6) .
C34 H34A 0.9900 .
C34 H34B 0.9900 .
C35 N31 1.452(5) .
C35 C36 1.511(6) .
C35 H35 1.0000 .
C36 O36B 1.204(5) .
C36 O36A 1.325(5) .
N31 H31 0.8800 .
O36A H36A 0.8400 .

loop_
_geom_hbond_atom_site_label_D
_geom_hbond_atom_site_label_H
_geom_hbond_atom_site_label_A
_geom_hbond_distance_DH
_geom_hbond_distance_HA
_geom_hbond_distance_DA
_geom_hbond_angle_DHA
_geom_hbond_site_symmetry_A
N1 H1 O26B 0.88 2.22 3.070(5) 161.5 .
O6A H6A O22 0.84 1.79 2.585(4) 158.5 4_456
N21 H21 O36B 0.88 2.12 2.983(5) 166.4 4_456
O26A H26A O2 0.84 1.74 2.563(4) 167.4 4
O36A H36A O32 0.84 1.74 2.556(4) 163.6 2_554
N31 H31 O26B 0.88 2.49 3.086(5) 125.7 4_556
N31 H31 O6A 0.88 2.47 3.214(5) 142.0 2
